data_7218341
loop_
_publ_author_name
'Kathalikkattil, Amal Cherian'
'Kim, Dong-Woo'
'Tharun, Jose'
'Soek, Han-Geul'
'Roshan, Roshith'
'Park, Dae-Won'

_publ_section_title
;
 Aqueous-microwave synthesized carboxyl functional molecular ribbon
 coordination framework catalyst for the synthesis of cyclic carbonates
 from epoxides and CO2
;
_journal_issue 3
_journal_name_full 'Green Chemistry'
_journal_page_first 1607
_journal_paper_doi 10.1039/c3gc41833b
_journal_volume 16
_journal_year 2014
_chemical_formula_sum 'C26 H18 Cu N2 O10'
_chemical_formula_weight 581.96
_chemical_name_systematic
;
?
;
_space_group_IT_number 15
_symmetry_cell_setting monoclinic
_symmetry_space_group_name_Hall '-C 2yc'
_symmetry_space_group_name_H-M 'C 1 2/c 1'
_atom_sites_solution_hydrogens geom
_atom_sites_solution_primary direct
_atom_sites_solution_secondary difmap
_audit_creation_method SHELXL-97
_cell_angle_alpha 90.00
_cell_angle_beta 99.029(5)
_cell_angle_gamma 90.00
_cell_formula_units_Z 4
_cell_length_a 10.118(3)
_cell_length_b 11.051(3)
_cell_length_c 21.051(5)
_cell_measurement_temperature 293(2)
_cell_volume 2324.6(11)
_computing_cell_refinement 'Bruker SMART'
_computing_data_collection 'Bruker SMART'
_computing_data_reduction 'Bruker SAINT'
_computing_molecular_graphics 'Bruker SHELXTL'
_computing_publication_material 'Bruker SHELXTL'
_computing_structure_refinement 'SHELXL-97 (Sheldrick, 1997)'
_computing_structure_solution 'SHELXS-97 (Sheldrick, 1990)'
_diffrn_ambient_temperature 293(2)
_diffrn_measured_fraction_theta_full 0.957
_diffrn_measured_fraction_theta_max 0.957
_diffrn_measurement_device_type 'CCD area detector'
_diffrn_measurement_method 'phi and omega scans'
_diffrn_radiation_monochromator graphite
_diffrn_radiation_source 'fine-focus sealed tube'
_diffrn_radiation_type MoK\a
_diffrn_radiation_wavelength 0.71073
_diffrn_reflns_av_R_equivalents 0.0533
_diffrn_reflns_av_sigmaI/netI 0.0533
_diffrn_reflns_limit_h_max 12
_diffrn_reflns_limit_h_min -12
_diffrn_reflns_limit_k_max 13
_diffrn_reflns_limit_k_min -13
_diffrn_reflns_limit_l_max 26
_diffrn_reflns_limit_l_min -23
_diffrn_reflns_number 9477
_diffrn_reflns_theta_full 26.73
_diffrn_reflns_theta_max 26.73
_diffrn_reflns_theta_min 1.96
_exptl_absorpt_coefficient_mu 1.007
_exptl_absorpt_correction_type SADABS
_exptl_crystal_colour Purple
_exptl_crystal_density_diffrn 1.663
_exptl_crystal_density_method 'not measured'
_exptl_crystal_description Plate
_exptl_crystal_F_000 1188
_exptl_crystal_size_max 0.3
_exptl_crystal_size_mid 0.1
_exptl_crystal_size_min 0.03
_refine_diff_density_max 0.877
_refine_diff_density_min -0.300
_refine_diff_density_rms 0.095
_refine_ls_extinction_method none
_refine_ls_goodness_of_fit_ref 1.048
_refine_ls_hydrogen_treatment mixed
_refine_ls_matrix_type full
_refine_ls_number_parameters 187
_refine_ls_number_reflns 2364
_refine_ls_number_restraints 0
_refine_ls_restrained_S_all 1.048
_refine_ls_R_factor_all 0.0851
_refine_ls_R_factor_gt 0.0525
_refine_ls_shift/su_max 0.000
_refine_ls_shift/su_mean 0.000
_refine_ls_structure_factor_coef Fsqd
_refine_ls_weighting_details 'calc w=1/[\s^2^(Fo^2^)+(0.0613P)^2^+3.8083P] where P=(Fo^2^+2Fc^2^)/3'
_refine_ls_weighting_scheme calc
_refine_ls_wR_factor_gt 0.1152
_refine_ls_wR_factor_ref 0.1316
_reflns_number_gt 1630
_reflns_number_total 2364
_reflns_threshold_expression >2sigma(I)
_cod_data_source_file c3gc41833b.txt
_cod_data_source_block cupurpbm
_cod_depositor_comments
;
The following automatic conversions were performed:

'_symmetry_cell_setting' value 'Monoclinic' changed to 'monoclinic'
according to
/usr/data/users/saulius/crontab/automatic-downloads/current/RSC/lib/dictionaries/cif_core.dic
dictionary named 'cif_core.dic' version 2.4.2 from 2011-04-26.

Automatic conversion script
Id: cif_fix_values 2827 2014-09-09 07:05:25Z andrius 
;
_cod_original_cell_volume 2324.5(10)
_cod_original_sg_symbol_H-M C2/c
_cod_database_code 7218341

loop_
_symmetry_equiv_pos_as_xyz
'x, y, z'
'-x, y, -z+1/2'
'x+1/2, y+1/2, z'
'-x+1/2, y+1/2, -z+1/2'
'-x, -y, -z'
'x, -y, z-1/2'
'-x+1/2, -y+1/2, -z'
'x+1/2, -y+1/2, z-1/2'

loop_
_atom_site_label
_atom_site_type_symbol
_atom_site_fract_x
_atom_site_fract_y
_atom_site_fract_z
_atom_site_U_iso_or_equiv
_atom_site_adp_type
_atom_site_occupancy
_atom_site_symmetry_multiplicity
_atom_site_calc_flag
_atom_site_refinement_flags
Cu1 Cu 0.0000 0.25545(5) 0.2500 0.0258(2) Uani 1 2 d S
O1 O 0.4010(3) 0.0419(3) 0.04890(13) 0.0494(8) Uani 1 1 d .
O2 O 0.3415(3) 0.0171(3) -0.05651(14) 0.0482(8) Uani 1 1 d .
H2A H 0.419(5) -0.007(4) -0.050(2) 0.050(15) Uiso 1 1 d .
O3 O 0.0809(2) 0.2469(2) 0.17112(11) 0.0286(6) Uani 1 1 d .
O4 O -0.1328(3) 0.2426(2) 0.12932(13) 0.0356(6) Uani 1 1 d .
O5 O -0.1134(4) 0.1767(4) -0.11065(15) 0.0651(11) Uani 1 1 d .
H5 H -0.183(6) 0.206(5) -0.108(3) 0.077(19) Uiso 1 1 d .
N1 N 0.0000 0.0744(3) 0.2500 0.0280(10) Uani 1 2 d S
N2 N 0.0000 0.4364(3) 0.2500 0.0264(10) Uani 1 2 d S
C1 C -0.0482(5) 0.4996(3) 0.1976(2) 0.0444(11) Uani 1 1 d .
H1 H -0.0825 0.4575 0.1604 0.053 Uiso 1 1 calc R
C2 C -0.0495(4) 0.6238(3) 0.19571(19) 0.0428(11) Uani 1 1 d .
H2 H -0.0839 0.6639 0.1579 0.051 Uiso 1 1 calc R
C3 C 0.0000 0.6888(4) 0.2500 0.0281(12) Uani 1 2 d S
C4 C 0.0000 -0.1764(4) 0.2500 0.0258(11) Uani 1 2 d S
C5 C -0.1151(4) -0.1116(3) 0.22745(19) 0.0351(9) Uani 1 1 d .
H5A H -0.1942 -0.1517 0.2115 0.042 Uiso 1 1 calc R
C6 C -0.1111(4) 0.0122(3) 0.22892(19) 0.0347(9) Uani 1 1 d .
H6 H -0.1894 0.0548 0.2146 0.042 Uiso 1 1 calc R
C7 C -0.0303(4) 0.1669(4) -0.05350(19) 0.0398(10) Uani 1 1 d .
C8 C -0.0630(4) 0.2064(4) 0.00448(19) 0.0372(9) Uani 1 1 d .
H8 H -0.1458 0.2423 0.0056 0.045 Uiso 1 1 calc R
C9 C 0.0268(4) 0.1927(3) 0.06100(18) 0.0287(8) Uani 1 1 d .
C10 C 0.1500(4) 0.1414(3) 0.05934(18) 0.0311(8) Uani 1 1 d .
H10 H 0.2111 0.1331 0.0970 0.037 Uiso 1 1 calc R
C11 C 0.1830(4) 0.1019(3) 0.00108(17) 0.0302(8) Uani 1 1 d .
C12 C 0.0931(4) 0.1137(4) -0.05489(18) 0.0365(9) Uani 1 1 d .
H12 H 0.1152 0.0859 -0.0936 0.044 Uiso 1 1 calc R
C13 C 0.3179(4) 0.0506(3) 0.00031(18) 0.0342(9) Uani 1 1 d .
C14 C -0.0129(4) 0.2315(3) 0.12390(17) 0.0277(8) Uani 1 1 d .

loop_
_atom_site_aniso_label
_atom_site_aniso_U_11
_atom_site_aniso_U_22
_atom_site_aniso_U_33
_atom_site_aniso_U_23
_atom_site_aniso_U_13
_atom_site_aniso_U_12
Cu1 0.0334(4) 0.0200(3) 0.0244(4) 0.000 0.0059(3) 0.000
O1 0.0409(17) 0.079(2) 0.0281(16) -0.0020(15) 0.0041(14) 0.0199(16)
O2 0.0386(18) 0.074(2) 0.0323(17) -0.0123(15) 0.0069(14) 0.0152(16)
O3 0.0327(14) 0.0300(13) 0.0239(13) -0.0033(11) 0.0071(11) -0.0003(11)
O4 0.0302(15) 0.0430(15) 0.0355(15) -0.0020(12) 0.0107(12) 0.0059(12)
O5 0.041(2) 0.123(3) 0.0302(18) -0.0051(18) -0.0002(16) 0.025(2)
N1 0.034(3) 0.024(2) 0.027(2) 0.000 0.007(2) 0.000
N2 0.042(3) 0.0199(19) 0.019(2) 0.000 0.009(2) 0.000
C1 0.069(3) 0.0259(19) 0.032(2) -0.0036(17) -0.008(2) -0.0009(19)
C2 0.067(3) 0.0238(19) 0.033(2) 0.0052(16) -0.007(2) 0.0010(19)
C3 0.034(3) 0.024(2) 0.027(3) 0.000 0.005(2) 0.000
C4 0.039(3) 0.022(2) 0.017(3) 0.000 0.005(2) 0.000
C5 0.039(2) 0.0261(18) 0.039(2) 0.0004(16) 0.0012(19) -0.0036(17)
C6 0.034(2) 0.0310(19) 0.038(2) 0.0042(16) 0.0013(19) 0.0074(17)
C7 0.036(2) 0.051(2) 0.030(2) -0.0036(18) -0.0028(18) 0.0033(19)
C8 0.029(2) 0.051(2) 0.032(2) 0.0003(18) 0.0067(18) 0.0038(18)
C9 0.029(2) 0.0264(17) 0.031(2) -0.0013(15) 0.0061(17) -0.0013(15)
C10 0.034(2) 0.0320(19) 0.026(2) -0.0001(15) 0.0019(16) 0.0011(16)
C11 0.030(2) 0.036(2) 0.026(2) -0.0005(16) 0.0093(16) 0.0010(17)
C12 0.036(2) 0.053(2) 0.021(2) -0.0041(18) 0.0079(17) 0.0004(19)
C13 0.037(2) 0.039(2) 0.027(2) -0.0025(17) 0.0068(18) 0.0025(18)
C14 0.033(2) 0.0239(17) 0.027(2) 0.0031(14) 0.0077(17) 0.0001(15)

loop_
_atom_type_symbol
_atom_type_description
_atom_type_scat_dispersion_real
_atom_type_scat_dispersion_imag
_atom_type_scat_source
C C 0.0033 0.0016 'International Tables Vol C Tables 4.2.6.8 and 6.1.1.4'
H H 0.0000 0.0000 'International Tables Vol C Tables 4.2.6.8 and 6.1.1.4'
Cu Cu 0.3201 1.2651 'International Tables Vol C Tables 4.2.6.8 and 6.1.1.4'
N N 0.0061 0.0033 'International Tables Vol C Tables 4.2.6.8 and 6.1.1.4'
O O 0.0106 0.0060 'International Tables Vol C Tables 4.2.6.8 and 6.1.1.4'

loop_
_geom_angle_atom_site_label_1
_geom_angle_atom_site_label_2
_geom_angle_atom_site_label_3
_geom_angle
_geom_angle_site_symmetry_1
_geom_angle_site_symmetry_3
O3 Cu1 O3 174.50(13) . 2
O3 Cu1 N2 92.75(7) . .
O3 Cu1 N2 92.75(7) 2 .
O3 Cu1 N1 87.25(7) . .
O3 Cu1 N1 87.25(7) 2 .
N2 Cu1 N1 180.000(1) . .
C13 O2 H2A 104(3) . .
C14 O3 Cu1 107.9(2) . .
C7 O5 H5 114(4) . .
C6 N1 C6 117.9(4) . 2
C6 N1 Cu1 121.1(2) . .
C6 N1 Cu1 121.1(2) 2 .
C1 N2 C1 116.8(4) 2 .
C1 N2 Cu1 121.6(2) 2 .
C1 N2 Cu1 121.6(2) . .
N2 C1 C2 123.2(4) . .
N2 C1 H1 118.4 . .
C2 C1 H1 118.4 . .
C1 C2 C3 119.8(4) . .
C1 C2 H2 120.1 . .
C3 C2 H2 120.1 . .
C2 C3 C2 117.0(5) . 2
C2 C3 C4 121.5(2) . 1_565
C2 C3 C4 121.5(2) 2 1_565
C5 C4 C5 117.8(4) 2 .
C5 C4 C3 121.1(2) 2 1_545
C5 C4 C3 121.1(2) . 1_545
C6 C5 C4 119.2(4) . .
C6 C5 H5A 120.4 . .
C4 C5 H5A 120.4 . .
N1 C6 C5 122.9(4) . .
N1 C6 H6 118.5 . .
C5 C6 H6 118.5 . .
O5 C7 C8 123.7(4) . .
O5 C7 C12 116.7(4) . .
C8 C7 C12 119.6(4) . .
C7 C8 C9 120.4(4) . .
C7 C8 H8 119.8 . .
C9 C8 H8 119.8 . .
C10 C9 C8 119.8(4) . .
C10 C9 C14 120.6(3) . .
C8 C9 C14 119.6(3) . .
C9 C10 C11 119.7(4) . .
C9 C10 H10 120.1 . .
C11 C10 H10 120.1 . .
C12 C11 C10 120.5(4) . .
C12 C11 C13 120.9(3) . .
C10 C11 C13 118.6(3) . .
C11 C12 C7 119.9(4) . .
C11 C12 H12 120.0 . .
C7 C12 H12 120.0 . .
O1 C13 O2 122.9(4) . .
O1 C13 C11 122.4(3) . .
O2 C13 C11 114.8(3) . .
O4 C14 O3 122.3(3) . .
O4 C14 C9 120.6(3) . .
O3 C14 C9 117.1(3) . .

loop_
_geom_bond_atom_site_label_1
_geom_bond_atom_site_label_2
_geom_bond_distance
_geom_bond_site_symmetry_2
Cu1 O3 1.965(2) .
Cu1 O3 1.965(2) 2
Cu1 N2 2.000(4) .
Cu1 N1 2.001(4) .
O1 C13 1.221(5) .
O2 C13 1.309(4) .
O2 H2A 0.82(5) .
O3 C14 1.274(4) .
O4 C14 1.242(4) .
O5 C7 1.360(5) .
O5 H5 0.79(6) .
N1 C6 1.333(4) .
N1 C6 1.333(4) 2
N2 C1 1.332(4) 2
N2 C1 1.332(4) .
C1 C2 1.373(5) .
C1 H1 0.9300 .
C2 C3 1.376(5) .
C2 H2 0.9300 .
C3 C2 1.376(5) 2
C3 C4 1.489(6) 1_565
C4 C5 1.386(4) 2
C4 C5 1.386(4) .
C4 C3 1.489(6) 1_545
C5 C6 1.368(5) .
C5 H5A 0.9300 .
C6 H6 0.9300 .
C7 C8 1.384(6) .
C7 C12 1.385(6) .
C8 C9 1.388(5) .
C8 H8 0.9300 .
C9 C10 1.375(5) .
C9 C14 1.505(5) .
C10 C11 1.391(5) .
C10 H10 0.9300 .
C11 C12 1.377(5) .
C11 C13 1.480(5) .
C12 H12 0.9300 .

loop_
_geom_hbond_atom_site_label_D
_geom_hbond_atom_site_label_H
_geom_hbond_atom_site_label_A
_geom_hbond_distance_DH
_geom_hbond_distance_HA
_geom_hbond_distance_DA
_geom_hbond_angle_DHA
_geom_hbond_site_symmetry_A
O2 H2A O1 0.82(5) 1.86(5) 2.667(4) 168(5) 5_655
O5 H5 O4 0.79(6) 1.93(6) 2.688(4) 161(6) 7_455

loop_
_geom_torsion_atom_site_label_1
_geom_torsion_atom_site_label_2
_geom_torsion_atom_site_label_3
_geom_torsion_atom_site_label_4
_geom_torsion
_geom_torsion_site_symmetry_1
_geom_torsion_site_symmetry_4
O3 Cu1 O3 C14 82.82(19) 2 .
N2 Cu1 O3 C14 -97.18(19) . .
N1 Cu1 O3 C14 82.82(19) . .
O3 Cu1 N1 C6 -100.8(2) . .
O3 Cu1 N1 C6 79.2(2) 2 .
N2 Cu1 N1 C6 -157(100) . .
O3 Cu1 N1 C6 79.2(2) . 2
O3 Cu1 N1 C6 -100.8(2) 2 2
N2 Cu1 N1 C6 23(100) . 2
O3 Cu1 N2 C1 -130.6(2) . 2
O3 Cu1 N2 C1 49.4(2) 2 2
N1 Cu1 N2 C1 -74(100) . 2
O3 Cu1 N2 C1 49.4(2) . .
O3 Cu1 N2 C1 -130.6(2) 2 .
N1 Cu1 N2 C1 106(100) . .
C1 N2 C1 C2 0.1(3) 2 .
Cu1 N2 C1 C2 -179.9(3) . .
N2 C1 C2 C3 -0.3(7) . .
C1 C2 C3 C2 0.1(3) . 2
C1 C2 C3 C4 -179.9(3) . 1_565
C5 C4 C5 C6 -0.7(3) 2 .
C3 C4 C5 C6 179.3(3) 1_545 .
C6 N1 C6 C5 -0.7(3) 2 .
Cu1 N1 C6 C5 179.3(3) . .
C4 C5 C6 N1 1.4(5) . .
O5 C7 C8 C9 179.7(4) . .
C12 C7 C8 C9 -0.1(6) . .
C7 C8 C9 C10 1.0(6) . .
C7 C8 C9 C14 -177.4(4) . .
C8 C9 C10 C11 -0.9(5) . .
C14 C9 C10 C11 177.6(3) . .
C9 C10 C11 C12 -0.1(6) . .
C9 C10 C11 C13 178.1(3) . .
C10 C11 C12 C7 1.0(6) . .
C13 C11 C12 C7 -177.1(4) . .
O5 C7 C12 C11 179.3(4) . .
C8 C7 C12 C11 -0.9(6) . .
C12 C11 C13 O1 178.1(4) . .
C10 C11 C13 O1 -0.1(6) . .
C12 C11 C13 O2 -1.0(5) . .
C10 C11 C13 O2 -179.2(3) . .
Cu1 O3 C14 O4 11.3(4) . .
Cu1 O3 C14 C9 -165.7(2) . .
C10 C9 C14 O4 -157.9(3) . .
C8 C9 C14 O4 20.6(5) . .
C10 C9 C14 O3 19.2(5) . .
C8 C9 C14 O3 -162.3(3) . .
